data_4077900
loop_
_publ_author_name
'Duffy, Matthew P.'
'Ting, Liow Yu'
'Nicholls, Leo'
'Li, Yongxin'
'Ganguly, Rakesh'
'Mathey, Fran\,cois'

_publ_section_title
;
 Reaction of Terminal Phosphinidene Complexes with Dihydrogen
;
_journal_issue 7
_journal_name_full Organometallics
_journal_page_first 2936
_journal_paper_doi 10.1021/om2009974
_journal_volume 31
_journal_year 2012
_chemical_formula_moiety 'C12 H8 O10 P2 W2'
_chemical_formula_sum 'C12 H8 O10 P2 W2'
_chemical_formula_weight 741.82
_chemical_name_systematic
; 
 ? 
;
_space_group_IT_number 2
_symmetry_cell_setting triclinic
_symmetry_space_group_name_Hall '-P 1'
_symmetry_space_group_name_H-M 'P -1'
_atom_sites_solution_hydrogens geom
_atom_sites_solution_primary direct
_atom_sites_solution_secondary difmap
_audit_creation_method SHELXL-97
_cell_angle_alpha 83.8890(10)
_cell_angle_beta 75.2740(10)
_cell_angle_gamma 75.0410(10)
_cell_formula_units_Z 1
_cell_length_a 6.6181(2)
_cell_length_b 8.0445(2)
_cell_length_c 9.5458(2)
_cell_measurement_reflns_used 9316
_cell_measurement_temperature 103(2)
_cell_measurement_theta_max 31.00
_cell_measurement_theta_min 3.28
_cell_volume 474.41(2)
_computing_cell_refinement 'Bruker SAINT'
_computing_data_collection 'Bruker APEX2'
_computing_data_reduction 'Bruker SAINT'
_computing_molecular_graphics 'Bruker SHELXTL'
_computing_publication_material 'Bruker SHELXTL'
_computing_structure_refinement 'SHELXL-97 (Sheldrick, 2008)'
_computing_structure_solution 'SHELXS-97 (Sheldrick, 2008)'
_diffrn_ambient_temperature 103(2)
_diffrn_measured_fraction_theta_full 0.997
_diffrn_measured_fraction_theta_max 0.997
_diffrn_measurement_device_type 'Bruker APEX-II CCD'
_diffrn_measurement_method '\f and \w scans'
_diffrn_radiation_monochromator graphite
_diffrn_radiation_source 'fine-focus sealed tube'
_diffrn_radiation_type MoK\a
_diffrn_radiation_wavelength 0.71073
_diffrn_reflns_av_R_equivalents 0.0163
_diffrn_reflns_av_sigmaI/netI 0.0142
_diffrn_reflns_limit_h_max 9
_diffrn_reflns_limit_h_min -9
_diffrn_reflns_limit_k_max 11
_diffrn_reflns_limit_k_min -11
_diffrn_reflns_limit_l_max 13
_diffrn_reflns_limit_l_min -13
_diffrn_reflns_number 11299
_diffrn_reflns_theta_full 31.00
_diffrn_reflns_theta_max 31.00
_diffrn_reflns_theta_min 2.21
_exptl_absorpt_coefficient_mu 12.329
_exptl_absorpt_correction_T_max 0.6383
_exptl_absorpt_correction_T_min 0.4388
_exptl_absorpt_correction_type multi-scan
_exptl_absorpt_process_details sadabs
_exptl_crystal_colour colourless
_exptl_crystal_density_diffrn 2.597
_exptl_crystal_density_method 'not measured'
_exptl_crystal_description block
_exptl_crystal_F_000 338
_exptl_crystal_size_max 0.08
_exptl_crystal_size_mid 0.08
_exptl_crystal_size_min 0.04
_refine_diff_density_max 1.406
_refine_diff_density_min -1.096
_refine_diff_density_rms 0.120
_refine_ls_extinction_method none
_refine_ls_goodness_of_fit_ref 1.145
_refine_ls_hydrogen_treatment mixed
_refine_ls_matrix_type full
_refine_ls_number_parameters 123
_refine_ls_number_reflns 3018
_refine_ls_number_restraints 0
_refine_ls_restrained_S_all 1.145
_refine_ls_R_factor_all 0.0134
_refine_ls_R_factor_gt 0.0127
_refine_ls_shift/su_max 0.001
_refine_ls_shift/su_mean 0.000
_refine_ls_structure_factor_coef Fsqd
_refine_ls_weighting_details 'calc w=1/[\s^2^(Fo^2^)+(0.0089P)^2^+0.8244P] where P=(Fo^2^+2Fc^2^)/3'
_refine_ls_weighting_scheme calc
_refine_ls_wR_factor_gt 0.0284
_refine_ls_wR_factor_ref 0.0311
_reflns_number_gt 2926
_reflns_number_total 3018
_reflns_threshold_expression >2sigma(I)
_cod_data_source_file om2009974_si_002.cif
_cod_data_source_block mat117s
_cod_depositor_comments
;
The following automatic conversions were performed:

'_symmetry_cell_setting' value 'Triclinic' changed to 'triclinic'
according to /home/saulius/struct/CIF-dictionaries/cif_core.dic
dictionary named 'cif_core.dic' version 2.4.1 from 2010-06-29.

Automatic conversion script
Id: cif_fix_values 1715 2011-07-08 13:25:40Z adriana 
;
_cod_original_sg_symbol_H-M P-1
_cod_database_code 4077900

loop_
_symmetry_equiv_pos_as_xyz
'x, y, z'
'-x, -y, -z'

loop_
_atom_site_label
_atom_site_type_symbol
_atom_site_fract_x
_atom_site_fract_y
_atom_site_fract_z
_atom_site_U_iso_or_equiv
_atom_site_adp_type
_atom_site_occupancy
_atom_site_symmetry_multiplicity
_atom_site_calc_flag
_atom_site_refinement_flags
W1 W 0.199293(13) 0.704646(10) 0.275876(9) 0.01141(3) Uani 1 1 d .
P1 P 0.41043(9) 0.63375(7) 0.02428(6) 0.01381(10) Uani 1 1 d .
O1 O 0.5397(3) 0.9024(3) 0.3171(2) 0.0268(4) Uani 1 1 d .
O2 O 0.4573(3) 0.3602(2) 0.4105(2) 0.0257(4) Uani 1 1 d .
O3 O -0.1482(3) 0.5193(3) 0.2317(3) 0.0309(4) Uani 1 1 d .
O4 O -0.0600(3) 1.0573(3) 0.1547(2) 0.0295(4) Uani 1 1 d .
O5 O -0.0777(3) 0.8121(3) 0.5880(2) 0.0267(4) Uani 1 1 d .
C1 C 0.4200(4) 0.8306(3) 0.3017(3) 0.0173(4) Uani 1 1 d .
C2 C 0.3656(4) 0.4819(3) 0.3618(3) 0.0170(4) Uani 1 1 d .
C3 C -0.0219(4) 0.5844(3) 0.2485(3) 0.0190(4) Uani 1 1 d .
C4 C 0.0341(4) 0.9304(3) 0.1960(3) 0.0184(4) Uani 1 1 d .
C5 C 0.0239(4) 0.7716(3) 0.4754(3) 0.0177(4) Uani 1 1 d .
C6 C 0.6114(5) 0.7544(3) -0.0610(3) 0.0252(5) Uani 1 1 d .
H6A H 0.7191 0.7364 -0.0034 0.038 Uiso 1 1 calc R
H6B H 0.5412 0.8774 -0.0665 0.038 Uiso 1 1 calc R
H6C H 0.6819 0.7145 -0.1590 0.038 Uiso 1 1 calc R
H1P H 0.294(5) 0.657(4) -0.071(4) 0.027(8) Uiso 1 1 d .

loop_
_atom_site_aniso_label
_atom_site_aniso_U_11
_atom_site_aniso_U_22
_atom_site_aniso_U_33
_atom_site_aniso_U_23
_atom_site_aniso_U_13
_atom_site_aniso_U_12
W1 0.01182(4) 0.01010(4) 0.01107(4) -0.00184(3) -0.00106(3) -0.00153(3)
P1 0.0169(3) 0.0104(2) 0.0121(2) -0.00144(18) -0.00185(19) -0.00088(19)
O1 0.0233(9) 0.0239(9) 0.0365(11) -0.0008(8) -0.0080(8) -0.0106(7)
O2 0.0312(10) 0.0187(8) 0.0300(10) 0.0037(7) -0.0148(8) -0.0055(7)
O3 0.0229(9) 0.0276(10) 0.0469(13) -0.0091(9) -0.0120(9) -0.0077(8)
O4 0.0330(11) 0.0208(9) 0.0299(10) 0.0018(8) -0.0104(8) 0.0038(8)
O5 0.0332(10) 0.0251(9) 0.0182(8) -0.0072(7) 0.0061(7) -0.0104(8)
C1 0.0178(10) 0.0147(10) 0.0175(10) -0.0001(8) -0.0021(8) -0.0028(8)
C2 0.0191(10) 0.0152(10) 0.0176(10) -0.0012(8) -0.0041(8) -0.0059(8)
C3 0.0168(10) 0.0166(10) 0.0222(11) -0.0046(8) -0.0039(8) -0.0006(8)
C4 0.0195(10) 0.0175(10) 0.0173(10) -0.0030(8) -0.0031(8) -0.0029(8)
C5 0.0196(10) 0.0148(10) 0.0191(10) -0.0012(8) -0.0027(8) -0.0065(8)
C6 0.0368(14) 0.0166(11) 0.0188(11) -0.0044(9) 0.0070(10) -0.0125(10)

loop_
_atom_type_symbol
_atom_type_description
_atom_type_scat_dispersion_real
_atom_type_scat_dispersion_imag
_atom_type_scat_source
C C 0.0033 0.0016 'International Tables Vol C Tables 4.2.6.8 and 6.1.1.4'
H H 0.0000 0.0000 'International Tables Vol C Tables 4.2.6.8 and 6.1.1.4'
O O 0.0106 0.0060 'International Tables Vol C Tables 4.2.6.8 and 6.1.1.4'
P P 0.1023 0.0942 'International Tables Vol C Tables 4.2.6.8 and 6.1.1.4'
W W -0.8490 6.8722 'International Tables Vol C Tables 4.2.6.8 and 6.1.1.4'

loop_
_geom_angle_atom_site_label_1
_geom_angle_atom_site_label_2
_geom_angle_atom_site_label_3
_geom_angle
_geom_angle_site_symmetry_1
_geom_angle_site_symmetry_3
C5 W1 C3 91.05(10) . .
C5 W1 C4 88.35(9) . .
C3 W1 C4 89.79(9) . .
C5 W1 C2 90.22(9) . .
C3 W1 C2 91.40(9) . .
C4 W1 C2 178.16(9) . .
C5 W1 C1 88.98(9) . .
C3 W1 C1 178.88(9) . .
C4 W1 C1 89.09(9) . .
C2 W1 C1 89.71(9) . .
C5 W1 P1 177.62(7) . .
C3 W1 P1 89.28(7) . .
C4 W1 P1 89.29(7) . .
C2 W1 P1 92.13(7) . .
C1 W1 P1 90.64(7) . .
C6 P1 P1 102.06(9) . 2_665
C6 P1 W1 117.71(8) . .
P1 P1 W1 119.83(4) 2_665 .
C6 P1 H1P 101.9(15) . .
P1 P1 H1P 97.9(15) 2_665 .
W1 P1 H1P 114.2(15) . .
O1 C1 W1 178.9(2) . .
O2 C2 W1 179.1(2) . .
O3 C3 W1 178.7(2) . .
O4 C4 W1 178.4(2) . .
O5 C5 W1 178.9(2) . .
P1 C6 H6A 109.5 . .
P1 C6 H6B 109.5 . .
H6A C6 H6B 109.5 . .
P1 C6 H6C 109.5 . .
H6A C6 H6C 109.5 . .
H6B C6 H6C 109.5 . .

loop_
_geom_bond_atom_site_label_1
_geom_bond_atom_site_label_2
_geom_bond_distance
_geom_bond_site_symmetry_2
W1 C5 2.009(2) .
W1 C3 2.031(2) .
W1 C4 2.044(2) .
W1 C2 2.055(2) .
W1 C1 2.055(2) .
W1 P1 2.4940(6) .
P1 C6 1.823(3) .
P1 P1 2.2061(11) 2_665
P1 H1P 1.30(3) .
O1 C1 1.138(3) .
O2 C2 1.133(3) .
O3 C3 1.145(3) .
O4 C4 1.139(3) .
O5 C5 1.144(3) .
C6 H6A 0.9800 .
C6 H6B 0.9800 .
C6 H6C 0.9800 .
